data_2225818
loop_
_publ_author_name
'Chernyshev, V. M.'
'Chernysheva, A. V.'
'Tarasova, E. V.'
'Ivanov, V. V.'
'Starikova, Z. A.'

_publ_section_title
;
 2-(4-Chlorobenzoyl)-1-(diaminomethylene)hydrazinium chloride
 monohydrate
;
_journal_coeditor_code CV2710
_journal_issue 5
_journal_name_full 'Acta Crystallographica Section E'
_journal_page_first o1152
_journal_page_last o1153
_journal_paper_doi 10.1107/S1600536810014108
_journal_volume 66
_journal_year 2010
_chemical_formula_iupac 'C8 H10 Cl N4 O +, Cl -, H2 O'
_chemical_formula_moiety 'C8 H10 Cl N4 O +, Cl -, H2 O'
_chemical_formula_sum 'C8 H12 Cl2 N4 O2'
_chemical_formula_weight 267.12
_chemical_name_systematic
;
2-(4-chlorobenzoyl)-1-(diaminomethylene)hydrazinium chloride monohydrate
;
_space_group_IT_number 14
_symmetry_cell_setting monoclinic
_symmetry_space_group_name_Hall '-P 2ybc'
_symmetry_space_group_name_H-M 'P 1 21/c 1'
_atom_sites_solution_hydrogens difmap
_atom_sites_solution_primary direct
_atom_sites_solution_secondary difmap
_audit_creation_method SHELXL-97
_cell_angle_alpha 90.00
_cell_angle_beta 102.360(3)
_cell_angle_gamma 90.00
_cell_formula_units_Z 4
_cell_length_a 19.349(4)
_cell_length_b 4.3563(9)
_cell_length_c 14.516(3)
_cell_measurement_reflns_used 195
_cell_measurement_temperature 100(2)
_cell_measurement_theta_max 25
_cell_measurement_theta_min 3
_cell_volume 1195.2(4)
_computing_cell_refinement 'SAINT (Bruker, 2004)'
_computing_data_collection 'APEX2 (Bruker, 2004)'
_computing_data_reduction 'SAINT (Bruker, 2004) and XPREP (Bruker, 2005)'
_computing_molecular_graphics 'Mercury (Macrae <i>et al.</i>,  2006)'
_computing_publication_material
;
SHELXTL (Sheldrick, 2008), publCIF (Westrip, 2010) and PLATON
(Spek, 2009)
;
_computing_structure_refinement 'SHELXL97 (Sheldrick, 2008)'
_computing_structure_solution 'SHELXS97 (Sheldrick, 2008)'
_diffrn_ambient_temperature 100(2)
_diffrn_measured_fraction_theta_full 0.992
_diffrn_measured_fraction_theta_max 0.992
_diffrn_measurement_device_type 'Bruker APEXII CCD area-detector'
_diffrn_measurement_method 'omega scans'
_diffrn_radiation_monochromator graphite
_diffrn_radiation_source 'fine-focus sealed tube'
_diffrn_radiation_type MoK\a
_diffrn_radiation_wavelength 0.71073
_diffrn_reflns_av_R_equivalents 0.0341
_diffrn_reflns_av_sigmaI/netI 0.0268
_diffrn_reflns_limit_h_max 23
_diffrn_reflns_limit_h_min -23
_diffrn_reflns_limit_k_max 5
_diffrn_reflns_limit_k_min -5
_diffrn_reflns_limit_l_max 17
_diffrn_reflns_limit_l_min -17
_diffrn_reflns_number 9756
_diffrn_reflns_theta_full 25.99
_diffrn_reflns_theta_max 25.99
_diffrn_reflns_theta_min 2.16
_exptl_absorpt_coefficient_mu 0.535
_exptl_absorpt_correction_T_max 0.924
_exptl_absorpt_correction_T_min 0.814
_exptl_absorpt_correction_type multi-scan
_exptl_absorpt_process_details '(SADABS; Bruker, 2004)'
_exptl_crystal_colour colourless
_exptl_crystal_density_diffrn 1.484
_exptl_crystal_density_method 'not measured'
_exptl_crystal_description plate
_exptl_crystal_F_000 552
_exptl_crystal_size_max 0.40
_exptl_crystal_size_mid 0.30
_exptl_crystal_size_min 0.15
_refine_diff_density_max 0.787
_refine_diff_density_min -0.407
_refine_ls_extinction_method none
_refine_ls_goodness_of_fit_ref 1.166
_refine_ls_hydrogen_treatment constr
_refine_ls_matrix_type full
_refine_ls_number_parameters 145
_refine_ls_number_reflns 2330
_refine_ls_number_restraints 0
_refine_ls_restrained_S_all 1.166
_refine_ls_R_factor_all 0.0684
_refine_ls_R_factor_gt 0.0626
_refine_ls_shift/su_max 0.000
_refine_ls_shift/su_mean 0.000
_refine_ls_structure_factor_coef Fsqd
_refine_ls_weighting_details 'calc w=1/[\s^2^(Fo^2^)+(0.0000P)^2^+7.6548P] where P=(Fo^2^+2Fc^2^)/3'
_refine_ls_weighting_scheme calc
_refine_ls_wR_factor_gt 0.1386
_refine_ls_wR_factor_ref 0.1419
_reflns_number_gt 2099
_reflns_number_total 2330
_reflns_threshold_expression I>2\s(I)
_cod_data_source_file cv2710.cif
_cod_data_source_block I
_cod_original_sg_symbol_H-M 'P 21/c'
_cod_database_code 2225818
_cod_database_fobs_code 2225818

loop_
_symmetry_equiv_pos_as_xyz
'x, y, z'
'-x, y+1/2, -z+1/2'
'-x, -y, -z'
'x, -y-1/2, z-1/2'

loop_
_atom_site_type_symbol
_atom_site_label
_atom_site_fract_x
_atom_site_fract_y
_atom_site_fract_z
_atom_site_U_iso_or_equiv
_atom_site_adp_type
_atom_site_calc_flag
_atom_site_refinement_flags
_atom_site_occupancy
_atom_site_disorder_assembly
_atom_site_disorder_group
Cl Cl1 0.04674(6) 0.7630(4) 0.43499(8) 0.0378(3) Uani d . 1 . .
Cl Cl2 0.61291(5) 0.8080(2) 0.16436(7) 0.0176(2) Uani d . 1 . .
O O1 0.23490(15) 0.4393(7) 0.1141(2) 0.0206(6) Uani d . 1 . .
N N1 0.30500(17) 0.8203(8) 0.1875(2) 0.0167(7) Uani d . 1 . .
H H1 0.3168 0.9410 0.2387 0.020 Uiso d R 1 . .
N N2 0.36010(18) 0.7335(8) 0.1466(2) 0.0168(7) Uani d . 1 . .
H H2 0.3904 0.5813 0.1693 0.020 Uiso d R 1 . .
N N3 0.32072(18) 1.0675(8) 0.0221(2) 0.0170(7) Uani d . 1 . .
H H3B 0.2901 1.1579 0.0524 0.020 Uiso d R 1 . .
H H3A 0.3270 1.1318 -0.0344 0.020 Uiso d R 1 . .
N N4 0.41145(18) 0.7296(8) 0.0186(2) 0.0191(8) Uani d . 1 . .
H H4B 0.4390 0.5690 0.0416 0.023 Uiso d R 1 . .
H H4A 0.4156 0.8225 -0.0354 0.023 Uiso d R 1 . .
C C1 0.3636(2) 0.8462(9) 0.0616(3) 0.0151(8) Uani d . 1 . .
C C2 0.2468(2) 0.6400(10) 0.1752(3) 0.0167(8) Uani d . 1 . .
C C3 0.1974(2) 0.6938(10) 0.2392(3) 0.0189(9) Uani d . 1 . .
C C4 0.1303(2) 0.5694(12) 0.2146(3) 0.0255(10) Uani d . 1 . .
H H4 0.1166 0.4678 0.1573 0.031 Uiso calc R 1 . .
C C5 0.0832(2) 0.5933(12) 0.2738(3) 0.0288(11) Uani d . 1 . .
H H5 0.0379 0.5112 0.2564 0.035 Uiso calc R 1 . .
C C6 0.1048(2) 0.7415(12) 0.3591(3) 0.0248(10) Uani d . 1 . .
C C7 0.1710(2) 0.8685(12) 0.3853(3) 0.0294(11) Uani d . 1 . .
H H7 0.1843 0.9706 0.4426 0.035 Uiso calc R 1 . .
C C8 0.2176(2) 0.8438(12) 0.3260(3) 0.0253(10) Uani d . 1 . .
H H8 0.2627 0.9273 0.3437 0.030 Uiso calc R 1 . .
O O1W 0.48997(16) 0.3347(7) 0.1577(2) 0.0256(7) Uani d . 1 . .
H H1W 0.5036 0.1484 0.1625 0.038 Uiso d R 1 . .
H H2W 0.5283 0.4382 0.1677 0.038 Uiso d R 1 . .

loop_
_atom_site_aniso_label
_atom_site_aniso_U_11
_atom_site_aniso_U_22
_atom_site_aniso_U_33
_atom_site_aniso_U_12
_atom_site_aniso_U_13
_atom_site_aniso_U_23
Cl1 0.0308(6) 0.0615(9) 0.0261(6) 0.0026(6) 0.0171(5) -0.0009(6)
Cl2 0.0268(5) 0.0130(4) 0.0146(5) 0.0001(4) 0.0079(4) 0.0004(4)
O1 0.0231(15) 0.0225(16) 0.0159(14) 0.0020(13) 0.0038(11) -0.0030(13)
N1 0.0226(17) 0.0160(17) 0.0134(16) 0.0018(15) 0.0078(13) -0.0013(14)
N2 0.0253(18) 0.0142(17) 0.0126(16) 0.0030(14) 0.0079(13) 0.0017(13)
N3 0.0267(18) 0.0169(17) 0.0094(15) 0.0041(15) 0.0083(13) 0.0026(14)
N4 0.0297(19) 0.0139(17) 0.0172(17) 0.0031(15) 0.0125(14) 0.0020(14)
C1 0.022(2) 0.0111(19) 0.0118(18) -0.0043(16) 0.0037(15) -0.0046(15)
C2 0.023(2) 0.017(2) 0.0103(18) 0.0039(17) 0.0025(15) 0.0039(16)
C3 0.023(2) 0.022(2) 0.0126(19) 0.0048(18) 0.0052(16) 0.0013(17)
C4 0.024(2) 0.035(3) 0.017(2) 0.000(2) 0.0056(17) -0.011(2)
C5 0.022(2) 0.038(3) 0.029(2) -0.002(2) 0.0102(18) -0.002(2)
C6 0.024(2) 0.037(3) 0.016(2) 0.007(2) 0.0109(17) 0.0046(19)
C7 0.032(2) 0.042(3) 0.016(2) 0.001(2) 0.0092(18) -0.006(2)
C8 0.024(2) 0.037(3) 0.016(2) -0.004(2) 0.0059(17) -0.0025(19)
O1W 0.0256(16) 0.0157(15) 0.0359(18) 0.0004(13) 0.0076(13) 0.0033(14)

loop_
_atom_type_symbol
_atom_type_description
_atom_type_scat_dispersion_real
_atom_type_scat_dispersion_imag
_atom_type_scat_source
C C 0.0033 0.0016 'International Tables Vol C Tables 4.2.6.8 and 6.1.1.4'
H H 0.0000 0.0000 'International Tables Vol C Tables 4.2.6.8 and 6.1.1.4'
N N 0.0061 0.0033 'International Tables Vol C Tables 4.2.6.8 and 6.1.1.4'
Cl Cl 0.1484 0.1585 'International Tables Vol C Tables 4.2.6.8 and 6.1.1.4'
O O 0.0106 0.0060 'International Tables Vol C Tables 4.2.6.8 and 6.1.1.4'

loop_
_geom_angle_atom_site_label_1
_geom_angle_atom_site_label_2
_geom_angle_atom_site_label_3
_geom_angle_site_symmetry_1
_geom_angle_site_symmetry_3
_geom_angle
_geom_angle_publ_flag
C2 N1 N2 . . 118.8(3) ?
C2 N1 H1 . . 120.3 ?
N2 N1 H1 . . 115.6 ?
C1 N2 N1 . . 119.4(3) ?
C1 N2 H2 . . 116.6 ?
N1 N2 H2 . . 123.2 ?
C1 N3 H3B . . 121.8 ?
C1 N3 H3A . . 115.4 ?
H3B N3 H3A . . 122.7 ?
C1 N4 H4B . . 122.8 ?
C1 N4 H4A . . 116.1 ?
H4B N4 H4A . . 121.1 ?
N3 C1 N4 . . 120.9(4) ?
N3 C1 N2 . . 121.0(4) ?
N4 C1 N2 . . 118.2(4) ?
O1 C2 N1 . . 122.0(4) ?
O1 C2 C3 . . 121.0(4) ?
N1 C2 C3 . . 117.1(4) ?
C4 C3 C8 . . 118.9(4) ?
C4 C3 C2 . . 118.1(4) ?
C8 C3 C2 . . 122.8(4) ?
C3 C4 C5 . . 121.2(4) ?
C3 C4 H4 . . 119.4 ?
C5 C4 H4 . . 119.4 ?
C6 C5 C4 . . 118.6(4) ?
C6 C5 H5 . . 120.7 ?
C4 C5 H5 . . 120.7 ?
C7 C6 C5 . . 121.5(4) ?
C7 C6 Cl1 . . 119.7(3) ?
C5 C6 Cl1 . . 118.8(4) ?
C6 C7 C8 . . 119.5(4) ?
C6 C7 H7 . . 120.2 ?
C8 C7 H7 . . 120.2 ?
C7 C8 C3 . . 120.3(4) ?
C7 C8 H8 . . 119.8 ?
C3 C8 H8 . . 119.8 ?
H1W O1W H2W . . 104.3 ?

loop_
_geom_bond_atom_site_label_1
_geom_bond_atom_site_label_2
_geom_bond_site_symmetry_2
_geom_bond_distance
_geom_bond_publ_flag
Cl1 C6 . 1.736(4) ?
O1 C2 . 1.232(5) ?
N1 C2 . 1.352(5) ?
N1 N2 . 1.379(4) ?
N1 H1 . 0.8999 ?
N2 C1 . 1.343(5) ?
N2 H2 . 0.9001 ?
N3 C1 . 1.321(5) ?
N3 H3B . 0.9002 ?
N3 H3A . 0.9000 ?
N4 C1 . 1.324(5) ?
N4 H4B . 0.8999 ?
N4 H4A . 0.9002 ?
C2 C3 . 1.488(5) ?
C3 C4 . 1.381(6) ?
C3 C8 . 1.398(6) ?
C4 C5 . 1.384(6) ?
C4 H4 . 0.9300 ?
C5 C6 . 1.380(7) ?
C5 H5 . 0.9300 ?
C6 C7 . 1.373(7) ?
C7 C8 . 1.377(6) ?
C7 H7 . 0.9300 ?
C8 H8 . 0.9300 ?
O1W H1W . 0.8517 ?
O1W H2W . 0.8542 ?

loop_
_geom_hbond_atom_site_label_D
_geom_hbond_atom_site_label_H
_geom_hbond_atom_site_label_A
_geom_hbond_site_symmetry_A
_geom_hbond_distance_DH
_geom_hbond_distance_HA
_geom_hbond_distance_DA
_geom_hbond_angle_DHA
N1 H1 Cl2 2_655 0.900 2.359 3.194(4) 154
N2 H2 O1W 1_555 0.900 2.243 3.031(4) 146
N2 H2 Cl2 2_645 0.900 2.705 3.260(4) 121
N3 H3B O1 1_565 0.900 1.963 2.848(3) 167
N3 H3A Cl2 3_675 0.900 2.433 3.280(4) 157
N4 H4B O1W 1_555 0.900 2.035 2.834(4) 147
N4 H4A Cl2 3_675 0.900 2.441 3.286(4) 156
O1W H1W Cl2 1_545 0.852 2.579 3.292(4) 142
O1W H2W Cl2 1_555 0.854 2.304 3.134(4) 164

loop_
_geom_torsion_atom_site_label_1
_geom_torsion_atom_site_label_2
_geom_torsion_atom_site_label_3
_geom_torsion_atom_site_label_4
_geom_torsion_site_symmetry_1
_geom_torsion_site_symmetry_2
_geom_torsion_site_symmetry_3
_geom_torsion_site_symmetry_4
_geom_torsion
_geom_torsion_publ_flag
C2 N1 N2 C1 . . . . 94.5(4) ?
N1 N2 C1 N3 . . . . 8.8(6) ?
N1 N2 C1 N4 . . . . -171.3(3) ?
N2 N1 C2 O1 . . . . -15.4(6) ?
N2 N1 C2 C3 . . . . 164.5(3) ?
O1 C2 C3 C4 . . . . -15.6(6) ?
N1 C2 C3 C4 . . . . 164.5(4) ?
O1 C2 C3 C8 . . . . 159.5(4) ?
N1 C2 C3 C8 . . . . -20.5(6) ?
C8 C3 C4 C5 . . . . 0.5(7) ?
C2 C3 C4 C5 . . . . 175.8(4) ?
C3 C4 C5 C6 . . . . -0.8(8) ?
C4 C5 C6 C7 . . . . 1.1(8) ?
C4 C5 C6 Cl1 . . . . -178.3(4) ?
C5 C6 C7 C8 . . . . -1.1(8) ?
Cl1 C6 C7 C8 . . . . 178.3(4) ?
C6 C7 C8 C3 . . . . 0.8(8) ?
C4 C3 C8 C7 . . . . -0.5(7) ?
C2 C3 C8 C7 . . . . -175.5(4) ?

loop_
_cod_related_entry_id
_cod_related_entry_database
_cod_related_entry_code
1 ChemSpider 30656066
